data_1545733
loop_
_publ_author_name
'Reiners, Matthias'
'Maekawa, Miyuki'
'Daniliuc, Constantin G.'
'Freytag, Matthias'
'Jones, Peter G.'
'White, Peter S.'
'Hohenberger, Johannes'
'Sutter, J\"org'
'Meyer, Karsten'
'Maron, Laurent'
'Walter, Marc D.'

_publ_section_title
;
 Reactivity studies on [Cp&#x2032;Fe(\m-I)]2: nitrido-, sulfido- and
 diselenide iron complexes derived from pseudohalide activation
;
_journal_name_full 'Chem. Sci.'
_journal_paper_doi 10.1039/C7SC00570A
_journal_year 2017
_chemical_formula_sum 'C20 H29 Fe N O3'
_chemical_formula_weight 387.29
_chemical_name_systematic
; 
 ? 
;
_space_group_IT_number 29
_symmetry_cell_setting orthorhombic
_symmetry_space_group_name_Hall 'P 2c -2ac'
_symmetry_space_group_name_H-M 'P c a 21'
_atom_sites_solution_hydrogens geom
_atom_sites_solution_primary direct
_atom_sites_solution_secondary difmap
_audit_creation_method SHELXL-97
_audit_update_record
;
2017-02-06 deposited with the CCDC.
2017-03-30 downloaded from the CCDC.
;
_cell_angle_alpha 90.00
_cell_angle_beta 90.00
_cell_angle_gamma 90.00
_cell_formula_units_Z 4
_cell_length_a 15.0303(3)
_cell_length_b 10.4122(2)
_cell_length_c 12.7073(3)
_cell_measurement_reflns_used 15041
_cell_measurement_temperature 100(2)
_cell_measurement_theta_max 75.4450
_cell_measurement_theta_min 4.2460
_cell_volume 1988.67(7)
_computing_cell_refinement
; 
CrysAlisPro, Agilent Technologies, 
Version 1.171.36.28 (release 01-02-2013 CrysAlis171 .NET) 
(compiled Feb  1 2013,16:14:44) 
;
_computing_data_collection
; 
CrysAlisPro, Agilent Technologies, 
Version 1.171.36.28 (release 01-02-2013 CrysAlis171 .NET) 
(compiled Feb  1 2013,16:14:44) 
;
_computing_data_reduction
; 
CrysAlisPro, Agilent Technologies, 
Version 1.171.36.28 (release 01-02-2013 CrysAlis171 .NET) 
(compiled Feb  1 2013,16:14:44) 
;
_computing_molecular_graphics 'Bruker XP'
_computing_publication_material SHELXL-97
_computing_structure_refinement 'SHELXL-97 (Sheldrick, 1997)'
_computing_structure_solution 'SHELXS-97 (Sheldrick, 1990)'
_diffrn_ambient_temperature 100(2)
_diffrn_detector_area_resol_mean 10.3543
_diffrn_measured_fraction_theta_full 1.000
_diffrn_measured_fraction_theta_max 1.000
_diffrn_measurement_device_type 'Oxford Diffraction Xcalibur, Atlas, Nova'
_diffrn_measurement_method '\w scans'
_diffrn_radiation_monochromator mirror
_diffrn_radiation_source 'Nova (Cu) X-ray Source'
_diffrn_radiation_type 'Cu K\a'
_diffrn_radiation_wavelength 1.54184
_diffrn_reflns_av_R_equivalents 0.0601
_diffrn_reflns_av_sigmaI/netI 0.0311
_diffrn_reflns_limit_h_max 18
_diffrn_reflns_limit_h_min -18
_diffrn_reflns_limit_k_max 13
_diffrn_reflns_limit_k_min -13
_diffrn_reflns_limit_l_max 14
_diffrn_reflns_limit_l_min -15
_diffrn_reflns_number 33186
_diffrn_reflns_theta_full 75.00
_diffrn_reflns_theta_max 75.63
_diffrn_reflns_theta_min 4.25
_exptl_absorpt_coefficient_mu 6.216
_exptl_absorpt_correction_T_max 1.00000
_exptl_absorpt_correction_T_min 0.11119
_exptl_absorpt_correction_type multi-scan
_exptl_absorpt_process_details
; 
CrysAlisPro, Agilent Technologies, 
Version 1.171.36.28 (release 01-02-2013 CrysAlis171 .NET) 
(compiled Feb  1 2013,16:14:44) 
;
_exptl_crystal_colour 'dark orange'
_exptl_crystal_density_diffrn 1.294
_exptl_crystal_density_method 'not measured'
_exptl_crystal_description prism
_exptl_crystal_F_000 824
_exptl_crystal_size_max 0.14
_exptl_crystal_size_mid 0.08
_exptl_crystal_size_min 0.02
_refine_diff_density_max 0.232
_refine_diff_density_min -0.388
_refine_diff_density_rms 0.051
_refine_ls_abs_structure_details 'Flack H D (1983), Acta Cryst. A39, 876-881'
_refine_ls_abs_structure_Flack 0.017(4)
_refine_ls_extinction_method none
_refine_ls_goodness_of_fit_ref 1.034
_refine_ls_hydrogen_treatment constr
_refine_ls_matrix_type full
_refine_ls_number_parameters 235
_refine_ls_number_reflns 3888
_refine_ls_number_restraints 1
_refine_ls_restrained_S_all 1.034
_refine_ls_R_factor_all 0.0376
_refine_ls_R_factor_gt 0.0343
_refine_ls_shift/su_max 0.001
_refine_ls_shift/su_mean 0.000
_refine_ls_structure_factor_coef Fsqd
_refine_ls_weighting_details 'calc w=1/[\s^2^(Fo^2^)+(0.0424P)^2^+0.9819P] where P=(Fo^2^+2Fc^2^)/3'
_refine_ls_weighting_scheme calc
_refine_ls_wR_factor_gt 0.0806
_refine_ls_wR_factor_ref 0.0825
_reflns_number_gt 3717
_reflns_number_total 3888
_reflns_threshold_expression >2sigma(I)
_cod_data_source_file c7sc00570a2.cif
_cod_data_source_block mr38
_cod_database_code 1545733

loop_
_symmetry_equiv_pos_as_xyz
'x, y, z'
'-x, -y, z+1/2'
'x+1/2, -y, z'
'-x+1/2, y, z+1/2'

loop_
_atom_site_label
_atom_site_type_symbol
_atom_site_fract_x
_atom_site_fract_y
_atom_site_fract_z
_atom_site_U_iso_or_equiv
_atom_site_adp_type
_atom_site_occupancy
_atom_site_symmetry_multiplicity
_atom_site_calc_flag
_atom_site_refinement_flags
Fe Fe 0.53970(2) 0.35559(3) 0.52887(3) 0.01753(9) Uani 1 1 d .
N N 0.59426(17) 0.3845(2) 0.6662(2) 0.0345(5) Uani 1 1 d .
O1 O 0.66071(17) 0.4038(3) 0.83301(19) 0.0540(6) Uani 1 1 d .
O2 O 0.42657(17) 0.14931(18) 0.6108(2) 0.0435(6) Uani 1 1 d .
O3 O 0.39372(11) 0.53533(17) 0.57118(16) 0.0302(4) Uani 1 1 d .
C1 C 0.55409(14) 0.2676(2) 0.37990(19) 0.0179(4) Uani 1 1 d .
C2 C 0.63634(14) 0.2481(2) 0.44173(19) 0.0171(4) Uani 1 1 d .
C3 C 0.66976(14) 0.3736(2) 0.46294(19) 0.0179(4) Uani 1 1 d .
H3 H 0.7231 0.3900 0.5007 0.022 Uiso 1 1 calc R
C4 C 0.61444(14) 0.4708(2) 0.42132(19) 0.0189(5) Uani 1 1 d .
C5 C 0.54269(14) 0.4036(2) 0.37084(19) 0.0183(5) Uani 1 1 d .
H5 H 0.4942 0.4440 0.3361 0.022 Uiso 1 1 calc R
C6 C 0.49359(14) 0.1792(2) 0.3155(2) 0.0199(5) Uani 1 1 d .
C7 C 0.53719(18) 0.1723(3) 0.2060(2) 0.0270(5) Uani 1 1 d .
H7A H 0.5945 0.1278 0.2114 0.040 Uiso 1 1 calc R
H7B H 0.5468 0.2595 0.1792 0.040 Uiso 1 1 calc R
H7C H 0.4981 0.1253 0.1578 0.040 Uiso 1 1 calc R
C8 C 0.48039(16) 0.0424(2) 0.3563(2) 0.0241(5) Uani 1 1 d .
H8A H 0.4428 -0.0056 0.3071 0.036 Uiso 1 1 calc R
H8B H 0.4516 0.0452 0.4255 0.036 Uiso 1 1 calc R
H8C H 0.5383 -0.0002 0.3626 0.036 Uiso 1 1 calc R
C9 C 0.40058(16) 0.2379(3) 0.3031(3) 0.0306(6) Uani 1 1 d .
H9A H 0.4054 0.3213 0.2677 0.046 Uiso 1 1 calc R
H9B H 0.3737 0.2497 0.3727 0.046 Uiso 1 1 calc R
H9C H 0.3633 0.1803 0.2610 0.046 Uiso 1 1 calc R
C10 C 0.69024(15) 0.1288(2) 0.4726(2) 0.0215(5) Uani 1 1 d .
C11 C 0.71981(17) 0.0560(3) 0.3733(2) 0.0277(5) Uani 1 1 d .
H11A H 0.6674 0.0222 0.3367 0.041 Uiso 1 1 calc R
H11B H 0.7589 -0.0152 0.3933 0.041 Uiso 1 1 calc R
H11C H 0.7520 0.1147 0.3265 0.041 Uiso 1 1 calc R
C12 C 0.64073(17) 0.0396(2) 0.5490(2) 0.0269(5) Uani 1 1 d .
H12A H 0.6291 0.0853 0.6150 0.040 Uiso 1 1 calc R
H12B H 0.6773 -0.0364 0.5632 0.040 Uiso 1 1 calc R
H12C H 0.5842 0.0129 0.5174 0.040 Uiso 1 1 calc R
C13 C 0.77600(15) 0.1699(2) 0.5297(3) 0.0302(5) Uani 1 1 d .
H13A H 0.8109 0.2262 0.4837 0.045 Uiso 1 1 calc R
H13B H 0.8111 0.0936 0.5474 0.045 Uiso 1 1 calc R
H13C H 0.7605 0.2161 0.5944 0.045 Uiso 1 1 calc R
C14 C 0.63502(15) 0.6133(2) 0.4163(2) 0.0213(5) Uani 1 1 d .
C15 C 0.6689(2) 0.6393(2) 0.3047(2) 0.0361(6) Uani 1 1 d .
H15A H 0.7206 0.5848 0.2904 0.054 Uiso 1 1 calc R
H15B H 0.6860 0.7298 0.2984 0.054 Uiso 1 1 calc R
H15C H 0.6217 0.6201 0.2539 0.054 Uiso 1 1 calc R
C16 C 0.7073(2) 0.6483(2) 0.4957(2) 0.0331(7) Uani 1 1 d .
H16A H 0.6872 0.6263 0.5668 0.050 Uiso 1 1 calc R
H16B H 0.7194 0.7407 0.4918 0.050 Uiso 1 1 calc R
H16C H 0.7618 0.6005 0.4794 0.050 Uiso 1 1 calc R
C17 C 0.55316(18) 0.6960(3) 0.4371(3) 0.0400(8) Uani 1 1 d .
H17A H 0.5041 0.6672 0.3921 0.060 Uiso 1 1 calc R
H17B H 0.5670 0.7859 0.4213 0.060 Uiso 1 1 calc R
H17C H 0.5358 0.6880 0.5111 0.060 Uiso 1 1 calc R
C18 C 0.62781(16) 0.3886(2) 0.7437(2) 0.0261(5) Uani 1 1 d .
C19 C 0.47261(18) 0.2276(3) 0.5783(2) 0.0293(6) Uani 1 1 d .
C20 C 0.45224(15) 0.4672(2) 0.55390(19) 0.0238(5) Uani 1 1 d .

loop_
_atom_site_aniso_label
_atom_site_aniso_U_11
_atom_site_aniso_U_22
_atom_site_aniso_U_33
_atom_site_aniso_U_23
_atom_site_aniso_U_13
_atom_site_aniso_U_12
Fe 0.01804(15) 0.01552(15) 0.01903(17) -0.00024(17) 0.00188(17) 0.00114(11)
N 0.0343(12) 0.0406(14) 0.0286(14) -0.0028(11) 0.0039(11) 0.0036(10)
O1 0.0488(13) 0.0798(17) 0.0335(13) 0.0013(12) -0.0153(10) -0.0086(13)
O2 0.0530(13) 0.0238(10) 0.0537(15) 0.0024(9) 0.0304(11) -0.0074(9)
O3 0.0234(8) 0.0271(9) 0.0403(11) -0.0042(8) 0.0065(8) 0.0065(7)
C1 0.0164(10) 0.0192(11) 0.0180(12) -0.0003(9) 0.0028(8) 0.0006(8)
C2 0.0162(9) 0.0161(10) 0.0190(11) -0.0011(8) 0.0018(9) 0.0013(8)
C3 0.0153(9) 0.0154(10) 0.0231(13) -0.0008(9) 0.0024(9) 0.0001(8)
C4 0.0169(10) 0.0171(11) 0.0228(12) 0.0014(9) 0.0013(9) 0.0007(8)
C5 0.0172(10) 0.0174(11) 0.0202(12) -0.0025(9) -0.0008(9) 0.0005(8)
C6 0.0186(10) 0.0162(10) 0.0249(13) -0.0005(9) -0.0011(9) -0.0012(8)
C7 0.0345(13) 0.0243(12) 0.0221(14) -0.0018(10) -0.0006(10) -0.0056(10)
C8 0.0237(10) 0.0181(11) 0.0305(14) 0.0007(10) 0.0000(10) -0.0034(9)
C9 0.0209(11) 0.0248(12) 0.0461(17) -0.0034(12) -0.0076(11) 0.0013(9)
C10 0.0202(10) 0.0163(10) 0.0279(14) 0.0017(9) -0.0028(10) 0.0035(8)
C11 0.0235(11) 0.0254(12) 0.0340(15) -0.0056(11) 0.0003(10) 0.0060(9)
C12 0.0332(12) 0.0200(11) 0.0277(15) 0.0056(9) -0.0011(10) 0.0035(9)
C13 0.0257(10) 0.0235(11) 0.0415(14) -0.0004(14) -0.0114(14) 0.0051(8)
C14 0.0197(10) 0.0150(11) 0.0291(13) 0.0001(9) -0.0007(9) -0.0009(8)
C15 0.0530(17) 0.0215(12) 0.0337(16) 0.0031(11) 0.0021(13) -0.0134(11)
C16 0.0433(15) 0.0197(12) 0.0363(17) 0.0000(10) -0.0111(12) -0.0077(10)
C17 0.0280(13) 0.0158(12) 0.076(2) -0.0006(13) 0.0052(14) 0.0019(10)
C18 0.0183(10) 0.0287(13) 0.0314(15) 0.0092(11) -0.0026(10) 0.0027(9)
C19 0.0348(13) 0.0250(13) 0.0282(14) -0.0038(11) 0.0095(11) 0.0066(11)
C20 0.0241(11) 0.0236(11) 0.0238(14) -0.0016(9) 0.0013(9) -0.0072(9)

loop_
_atom_type_symbol
_atom_type_description
_atom_type_scat_dispersion_real
_atom_type_scat_dispersion_imag
_atom_type_scat_source
C C 0.0181 0.0091 'International Tables Vol C Tables 4.2.6.8 and 6.1.1.4'
H H 0.0000 0.0000 'International Tables Vol C Tables 4.2.6.8 and 6.1.1.4'
Fe Fe -1.1336 3.1974 'International Tables Vol C Tables 4.2.6.8 and 6.1.1.4'
N N 0.0311 0.0180 'International Tables Vol C Tables 4.2.6.8 and 6.1.1.4'
O O 0.0492 0.0322 'International Tables Vol C Tables 4.2.6.8 and 6.1.1.4'

loop_
_geom_angle_atom_site_label_1
_geom_angle_atom_site_label_2
_geom_angle_atom_site_label_3
_geom_angle
C20 Fe C19 90.43(11)
C20 Fe N 92.85(11)
C19 Fe N 92.18(12)
C20 Fe C5 91.81(10)
C19 Fe C5 122.25(11)
N Fe C5 145.21(10)
C20 Fe C1 121.17(10)
C19 Fe C1 92.81(11)
N Fe C1 145.54(10)
C5 Fe C1 39.99(9)
C20 Fe C3 133.43(10)
C19 Fe C3 136.13(10)
N Fe C3 87.29(10)
C5 Fe C3 65.05(9)
C1 Fe C3 65.99(9)
C20 Fe C4 97.79(10)
C19 Fe C4 160.16(11)
N Fe C4 105.33(10)
C5 Fe C4 39.89(9)
C1 Fe C4 67.48(9)
C3 Fe C4 38.61(8)
C20 Fe C2 158.83(10)
C19 Fe C2 100.08(10)
N Fe C2 104.95(10)
C5 Fe C2 67.03(9)
C1 Fe C2 40.65(8)
C3 Fe C2 38.94(8)
C4 Fe C2 66.81(8)
C18 N Fe 173.1(2)
C5 C1 C2 106.15(19)
C5 C1 C6 118.7(2)
C2 C1 C6 134.3(2)
C5 C1 Fe 68.34(14)
C2 C1 Fe 70.67(13)
C6 C1 Fe 132.73(16)
C3 C2 C1 105.64(19)
C3 C2 C10 120.5(2)
C1 C2 C10 133.5(2)
C3 C2 Fe 70.27(12)
C1 C2 Fe 68.68(12)
C10 C2 Fe 130.48(17)
C4 C3 C2 112.2(2)
C4 C3 Fe 70.79(12)
C2 C3 Fe 70.79(12)
C3 C4 C5 105.08(19)
C3 C4 C14 126.6(2)
C5 C4 C14 127.7(2)
C3 C4 Fe 70.61(13)
C5 C4 Fe 67.52(13)
C14 C4 Fe 133.07(17)
C1 C5 C4 110.9(2)
C1 C5 Fe 71.68(14)
C4 C5 Fe 72.58(14)
C8 C6 C1 117.1(2)
C8 C6 C9 106.74(19)
C1 C6 C9 110.89(19)
C8 C6 C7 108.6(2)
C1 C6 C7 104.97(18)
C9 C6 C7 108.3(2)
C2 C10 C12 113.29(19)
C2 C10 C11 110.0(2)
C12 C10 C11 111.1(2)
C2 C10 C13 109.70(18)
C12 C10 C13 106.0(2)
C11 C10 C13 106.4(2)
C4 C14 C17 112.36(19)
C4 C14 C16 110.6(2)
C17 C14 C16 109.0(2)
C4 C14 C15 106.3(2)
C17 C14 C15 109.2(2)
C16 C14 C15 109.4(2)
N C18 O1 173.8(3)
O2 C19 Fe 177.0(2)
O3 C20 Fe 177.3(2)

loop_
_geom_bond_atom_site_label_1
_geom_bond_atom_site_label_2
_geom_bond_distance
Fe C20 1.784(2)
Fe C19 1.785(3)
Fe N 1.952(3)
Fe C5 2.070(3)
Fe C1 2.114(2)
Fe C3 2.135(2)
Fe C4 2.137(2)
Fe C2 2.142(2)
N C18 1.108(4)
O1 C18 1.248(4)
O2 C19 1.147(3)
O3 C20 1.151(3)
C1 C5 1.431(3)
C1 C2 1.479(3)
C1 C6 1.531(3)
C2 C3 1.426(3)
C2 C10 1.534(3)
C3 C4 1.412(3)
C4 C5 1.437(3)
C4 C14 1.517(3)
C6 C8 1.529(3)
C6 C9 1.534(3)
C6 C7 1.539(4)
C10 C12 1.536(3)
C10 C11 1.537(4)
C10 C13 1.540(3)
C14 C17 1.525(3)
C14 C16 1.527(3)
C14 C15 1.531(4)

loop_
_geom_torsion_atom_site_label_1
_geom_torsion_atom_site_label_2
_geom_torsion_atom_site_label_3
_geom_torsion_atom_site_label_4
_geom_torsion
C20 Fe N C18 148(2)
C19 Fe N C18 58(2)
C5 Fe N C18 -114(2)
C1 Fe N C18 -40(2)
C3 Fe N C18 -78(2)
C4 Fe N C18 -113(2)
C2 Fe N C18 -43(2)
C20 Fe C1 C5 48.41(16)
C19 Fe C1 C5 140.61(15)
N Fe C1 C5 -121.40(19)
C3 Fe C1 C5 -79.19(14)
C4 Fe C1 C5 -37.04(13)
C2 Fe C1 C5 -117.16(18)
C20 Fe C1 C2 165.57(13)
C19 Fe C1 C2 -102.23(15)
N Fe C1 C2 -4.2(2)
C5 Fe C1 C2 117.16(18)
C3 Fe C1 C2 37.97(12)
C4 Fe C1 C2 80.12(13)
C20 Fe C1 C6 -61.3(2)
C19 Fe C1 C6 30.9(2)
N Fe C1 C6 128.9(2)
C5 Fe C1 C6 -109.7(3)
C3 Fe C1 C6 171.1(2)
C4 Fe C1 C6 -146.7(2)
C2 Fe C1 C6 133.1(3)
C5 C1 C2 C3 -1.5(2)
C6 C1 C2 C3 167.6(2)
Fe C1 C2 C3 -60.95(15)
C5 C1 C2 C10 -174.4(2)
C6 C1 C2 C10 -5.3(4)
Fe C1 C2 C10 126.2(3)
C5 C1 C2 Fe 59.41(16)
C6 C1 C2 Fe -131.5(3)
C20 Fe C2 C3 80.4(3)
C19 Fe C2 C3 -160.92(16)
N Fe C2 C3 -65.90(16)
C5 Fe C2 C3 78.20(14)
C1 Fe C2 C3 116.58(19)
C4 Fe C2 C3 34.67(14)
C20 Fe C2 C1 -36.2(3)
C19 Fe C2 C1 82.50(16)
N Fe C2 C1 177.52(14)
C5 Fe C2 C1 -38.39(13)
C3 Fe C2 C1 -116.58(19)
C4 Fe C2 C1 -81.92(14)
C20 Fe C2 C10 -165.8(2)
C19 Fe C2 C10 -47.1(2)
N Fe C2 C10 47.9(2)
C5 Fe C2 C10 -168.0(2)
C1 Fe C2 C10 -129.6(3)
C3 Fe C2 C10 113.8(3)
C4 Fe C2 C10 148.5(2)
C1 C2 C3 C4 1.2(3)
C10 C2 C3 C4 175.2(2)
Fe C2 C3 C4 -58.74(17)
C1 C2 C3 Fe 59.89(15)
C10 C2 C3 Fe -126.1(2)
C20 Fe C3 C4 -27.6(2)
C19 Fe C3 C4 150.75(18)
N Fe C3 C4 -118.92(15)
C5 Fe C3 C4 39.33(14)
C1 Fe C3 C4 83.45(15)
C2 Fe C3 C4 123.1(2)
C20 Fe C3 C2 -150.64(16)
C19 Fe C3 C2 27.7(2)
N Fe C3 C2 118.00(15)
C5 Fe C3 C2 -83.74(15)
C1 Fe C3 C2 -39.63(13)
C4 Fe C3 C2 -123.1(2)
C2 C3 C4 C5 -0.3(3)
Fe C3 C4 C5 -59.03(15)
C2 C3 C4 C14 -171.4(2)
Fe C3 C4 C14 129.8(2)
C2 C3 C4 Fe 58.74(17)
C20 Fe C4 C3 160.17(15)
C19 Fe C4 C3 -86.2(3)
N Fe C4 C3 65.04(16)
C5 Fe C4 C3 -116.37(19)
C1 Fe C4 C3 -79.24(15)
C2 Fe C4 C3 -34.96(14)
C20 Fe C4 C5 -83.46(14)
C19 Fe C4 C5 30.2(3)
N Fe C4 C5 -178.60(14)
C1 Fe C4 C5 37.12(13)
C3 Fe C4 C5 116.37(19)
C2 Fe C4 C5 81.41(14)
C20 Fe C4 C14 37.7(2)
C19 Fe C4 C14 151.4(3)
N Fe C4 C14 -57.4(2)
C5 Fe C4 C14 121.2(3)
C1 Fe C4 C14 158.3(2)
C3 Fe C4 C14 -122.4(3)
C2 Fe C4 C14 -157.4(2)
C2 C1 C5 C4 1.4(3)
C6 C1 C5 C4 -169.7(2)
Fe C1 C5 C4 62.37(17)
C2 C1 C5 Fe -60.94(15)
C6 C1 C5 Fe 127.9(2)
C3 C4 C5 C1 -0.7(3)
C14 C4 C5 C1 170.3(2)
Fe C4 C5 C1 -61.82(17)
C3 C4 C5 Fe 61.08(16)
C14 C4 C5 Fe -127.9(2)
C20 Fe C5 C1 -140.19(14)
C19 Fe C5 C1 -48.54(17)
N Fe C5 C1 122.19(18)
C3 Fe C5 C1 81.75(13)
C4 Fe C5 C1 119.82(18)
C2 Fe C5 C1 39.02(12)
C20 Fe C5 C4 100.00(14)
C19 Fe C5 C4 -168.36(14)
N Fe C5 C4 2.4(2)
C1 Fe C5 C4 -119.82(18)
C3 Fe C5 C4 -38.07(12)
C2 Fe C5 C4 -80.80(13)
C5 C1 C6 C8 -156.3(2)
C2 C1 C6 C8 35.7(4)
Fe C1 C6 C8 -70.1(3)
C5 C1 C6 C9 -33.5(3)
C2 C1 C6 C9 158.5(3)
Fe C1 C6 C9 52.7(3)
C5 C1 C6 C7 83.2(2)
C2 C1 C6 C7 -84.8(3)
Fe C1 C6 C7 169.40(18)
C3 C2 C10 C12 120.8(2)
C1 C2 C10 C12 -67.2(3)
Fe C2 C10 C12 31.4(3)
C3 C2 C10 C11 -114.1(2)
C1 C2 C10 C11 57.9(3)
Fe C2 C10 C11 156.53(17)
C3 C2 C10 C13 2.6(3)
C1 C2 C10 C13 174.6(3)
Fe C2 C10 C13 -86.8(3)
C3 C4 C14 C17 -142.4(3)
C5 C4 C14 C17 48.4(4)
Fe C4 C14 C17 -45.0(3)
C3 C4 C14 C16 -20.4(4)
C5 C4 C14 C16 170.5(2)
Fe C4 C14 C16 77.0(3)
C3 C4 C14 C15 98.3(3)
C5 C4 C14 C15 -70.9(3)
Fe C4 C14 C15 -164.3(2)
Fe N C18 O1 -161.4(19)
C20 Fe C19 O2 0(5)
N Fe C19 O2 92(5)
C5 Fe C19 O2 -93(5)
C1 Fe C19 O2 -122(5)
C3 Fe C19 O2 -179(100)
C4 Fe C19 O2 -115(5)
C2 Fe C19 O2 -162(5)
C19 Fe C20 O3 -5(5)
N Fe C20 O3 -97(5)
C5 Fe C20 O3 117(5)
C1 Fe C20 O3 89(5)
C3 Fe C20 O3 174(5)
C4 Fe C20 O3 157(5)
C2 Fe C20 O3 115(5)
